data_4001947
loop_
_publ_author_name
'Kuo, Shu-Ming'
'Chang, Yu-Ming'
'Chung, In'
'Jang, Joon-Ik'
'Her, Bo-Hsian'
'Yang, Siao-Han'
'Ketterson, John B.'
'Kanatzidis, Mercouri G.'
'Hsu, Kuei-Fang'

_publ_section_title
;
 New Metal Chalcogenides Ba4CuGa5Q12(Q = S, Se) Displaying Strong Infrared
 Nonlinear Optical Response
;
_journal_issue 12
_journal_name_full 'Chemistry of Materials'
_journal_page_first 2427
_journal_paper_doi 10.1021/cm400311v
_journal_volume 25
_journal_year 2013
_chemical_formula_moiety Ba4CuGa5S12
_chemical_formula_sum 'Ba Cu0.25 Ga1.25 S3'
_chemical_formula_weight 336.55
_space_group_IT_number 114
_symmetry_cell_setting tetragonal
_symmetry_space_group_name_Hall 'P -4 2n'
_symmetry_space_group_name_H-M 'P -4 21 c'
_atom_sites_solution_primary direct
_atom_sites_solution_secondary difmap
_audit_creation_method SHELXL-97
_cell_angle_alpha 90.00
_cell_angle_beta 90.00
_cell_angle_gamma 90.00
_cell_formula_units_Z 8
_cell_length_a 13.0397(12)
_cell_length_b 13.0397(12)
_cell_length_c 6.3042(12)
_cell_measurement_reflns_used 6560
_cell_measurement_temperature 296(2)
_cell_measurement_theta_max 28.29
_cell_measurement_theta_min 2.21
_cell_volume 1071.9(2)
_computing_cell_refinement 'Bruker APEX2'
_computing_data_collection 'Bruker APEX2'
_computing_data_reduction 'Bruker APEX2'
_computing_structure_refinement 'SHELXL-97 (Sheldrick, 1997)'
_computing_structure_solution 'SHELXS-97 (Sheldrick, 1990)'
_diffrn_ambient_temperature 296(2)
_diffrn_measured_fraction_theta_full 1.000
_diffrn_measured_fraction_theta_max 1.000
_diffrn_measurement_device_type 'CCD area detector'
_diffrn_measurement_method 'phi and omega scans'
_diffrn_radiation_monochromator graphite
_diffrn_radiation_source 'fine-focus sealed tube'
_diffrn_radiation_type MoK\a
_diffrn_radiation_wavelength 0.71073
_diffrn_reflns_av_R_equivalents 0.0275
_diffrn_reflns_av_sigmaI/netI 0.0200
_diffrn_reflns_limit_h_max 17
_diffrn_reflns_limit_h_min -17
_diffrn_reflns_limit_k_max 17
_diffrn_reflns_limit_k_min -11
_diffrn_reflns_limit_l_max 8
_diffrn_reflns_limit_l_min -8
_diffrn_reflns_number 8054
_diffrn_reflns_theta_full 28.29
_diffrn_reflns_theta_max 28.29
_diffrn_reflns_theta_min 2.21
_exptl_absorpt_coefficient_mu 15.517
_exptl_absorpt_correction_T_max 0.7457
_exptl_absorpt_correction_T_min 0.3609
_exptl_absorpt_correction_type multi-scan
_exptl_absorpt_process_details SADABS
_exptl_crystal_colour colorless
_exptl_crystal_density_diffrn 4.171
_exptl_crystal_density_method 'not measured'
_exptl_crystal_description needle
_exptl_crystal_F_000 1200
_exptl_crystal_size_max 0.10
_exptl_crystal_size_mid 0.03
_exptl_crystal_size_min 0.03
_refine_diff_density_max 1.922
_refine_diff_density_min -0.731
_refine_diff_density_rms 0.247
_refine_ls_abs_structure_details 'Flack H D (1983), Acta Cryst. A39, 876-881'
_refine_ls_abs_structure_Flack 0.05(2)
_refine_ls_extinction_coef 0.0076(3)
_refine_ls_extinction_expression Fc^*^=kFc[1+0.001xFc^2^\l^3^/sin(2\q)]^-1/4^
_refine_ls_extinction_method SHELXL
_refine_ls_goodness_of_fit_ref 1.181
_refine_ls_matrix_type full
_refine_ls_number_parameters 54
_refine_ls_number_reflns 1338
_refine_ls_number_restraints 0
_refine_ls_restrained_S_all 1.181
_refine_ls_R_factor_all 0.0212
_refine_ls_R_factor_gt 0.0211
_refine_ls_shift/su_max 0.001
_refine_ls_shift/su_mean 0.000
_refine_ls_structure_factor_coef Fsqd
_refine_ls_weighting_details 'calc w=1/[\s^2^(Fo^2^)+(0.0234P)^2^+5.3759P] where P=(Fo^2^+2Fc^2^)/3'
_refine_ls_weighting_scheme calc
_refine_ls_wR_factor_gt 0.0577
_refine_ls_wR_factor_ref 0.0578
_reflns_number_gt 1325
_reflns_number_total 1338
_reflns_threshold_expression >2sigma(I)
_cod_data_source_file cm400311v_si_003.cif
_cod_data_source_block compound1
_cod_original_sg_symbol_H-M P-42(1)c
_cod_database_code 4001947

loop_
_symmetry_equiv_pos_as_xyz
'x, y, z'
'-x, -y, z'
'y, -x, -z'
'-y, x, -z'
'-x+1/2, y+1/2, -z+1/2'
'x+1/2, -y+1/2, -z+1/2'
'-y+1/2, -x+1/2, z+1/2'
'y+1/2, x+1/2, z+1/2'

loop_
_atom_site_label
_atom_site_type_symbol
_atom_site_fract_x
_atom_site_fract_y
_atom_site_fract_z
_atom_site_U_iso_or_equiv
_atom_site_adp_type
_atom_site_occupancy
_atom_site_symmetry_multiplicity
_atom_site_calc_flag
_atom_site_refinement_flags
Ba1 Ba 0.21665(3) 0.53251(3) 0.45668(7) 0.02312(13) Uani 1 1 d .
Ga1 Ga 0.13519(4) 0.24754(4) 0.44819(10) 0.01146(14) Uani 1 1 d .
Ga2 Ga 0.0000 0.0000 0.5000 0.0103(2) Uani 1 4 d S
Cu1 Cu 0.0000 0.5000 0.7071(3) 0.0097(3) Uani 0.50 2 d SP
S1 S 0.00520(11) 0.36215(10) 0.4592(2) 0.0167(3) Uani 1 1 d .
S2 S 0.07991(11) 0.10779(10) 0.2693(2) 0.0140(3) Uani 1 1 d .
S3 S 0.28134(10) 0.30687(11) 0.2835(2) 0.0150(3) Uani 1 1 d .

loop_
_atom_site_aniso_label
_atom_site_aniso_U_11
_atom_site_aniso_U_22
_atom_site_aniso_U_33
_atom_site_aniso_U_23
_atom_site_aniso_U_13
_atom_site_aniso_U_12
Ba1 0.0256(2) 0.02148(19) 0.02224(18) -0.00469(15) 0.00049(15) 0.00287(14)
Ga1 0.0118(3) 0.0111(3) 0.0115(3) 0.0003(2) -0.0004(2) -0.0004(2)
Ga2 0.0100(3) 0.0100(3) 0.0109(5) 0.000 0.000 0.000
Cu1 0.0088(8) 0.0080(8) 0.0122(7) 0.000 0.000 -0.0029(6)
S1 0.0172(6) 0.0139(6) 0.0189(6) -0.0009(5) -0.0016(6) 0.0051(5)
S2 0.0174(6) 0.0112(6) 0.0133(6) -0.0006(5) 0.0017(5) -0.0042(5)
S3 0.0113(6) 0.0214(7) 0.0123(6) 0.0034(5) -0.0011(5) -0.0014(5)

loop_
_atom_type_symbol
_atom_type_description
_atom_type_scat_dispersion_real
_atom_type_scat_dispersion_imag
_atom_type_scat_source
S S 0.1246 0.1234 'International Tables Vol C Tables 4.2.6.8 and 6.1.1.4'
Cu Cu 0.3201 1.2651 'International Tables Vol C Tables 4.2.6.8 and 6.1.1.4'
Ga Ga 0.2307 1.6083 'International Tables Vol C Tables 4.2.6.8 and 6.1.1.4'
Ba Ba -0.3244 2.2819 'International Tables Vol C Tables 4.2.6.8 and 6.1.1.4'

loop_
_geom_angle_atom_site_label_1
_geom_angle_atom_site_label_2
_geom_angle_atom_site_label_3
_geom_angle
_geom_angle_site_symmetry_1
_geom_angle_site_symmetry_3
S3 Ba1 S2 71.51(4) 3_566 5
S3 Ba1 S1 90.25(4) 3_566 2_565
S2 Ba1 S1 128.75(4) 5 2_565
S3 Ba1 S3 140.72(5) 3_566 .
S2 Ba1 S3 84.96(4) 5 .
S1 Ba1 S3 128.64(4) 2_565 .
S3 Ba1 Cu1 132.32(3) 3_566 7_554
S2 Ba1 Cu1 123.29(4) 5 7_554
S1 Ba1 Cu1 43.58(3) 2_565 7_554
S3 Ba1 Cu1 86.85(3) . 7_554
S3 Ba1 Cu1 99.87(3) 3_566 .
S2 Ba1 Cu1 169.37(3) 5 .
S1 Ba1 Cu1 43.23(3) 2_565 .
S3 Ba1 Cu1 105.64(3) . .
Cu1 Ba1 Cu1 57.771(12) 7_554 .
S3 Ba1 S1 135.73(4) 3_566 7_554
S2 Ba1 S1 83.16(4) 5 7_554
S1 Ba1 S1 77.86(3) 2_565 7_554
S3 Ba1 S1 68.33(3) . 7_554
Cu1 Ba1 S1 42.32(4) 7_554 7_554
Cu1 Ba1 S1 99.73(4) . 7_554
S3 Ba1 S2 77.11(4) 3_566 7
S2 Ba1 S2 80.11(5) 5 7
S1 Ba1 S2 143.16(4) 2_565 7
S3 Ba1 S2 67.97(3) . 7
Cu1 Ba1 S2 144.79(3) 7_554 7
Cu1 Ba1 S2 104.45(3) . 7
S1 Ba1 S2 134.21(4) 7_554 7
S3 Ba1 S1 74.79(4) 3_566 7
S2 Ba1 S1 136.40(4) 5 7
S1 Ba1 S1 77.42(3) 2_565 7
S3 Ba1 S1 105.26(4) . 7
Cu1 Ba1 S1 99.82(4) 7_554 7
Cu1 Ba1 S1 42.41(4) . 7
S1 Ba1 S1 140.26(5) 7_554 7
S2 Ba1 S1 65.92(3) 7 7
S3 Ba1 S1 140.40(4) 3_566 .
S2 Ba1 S1 148.07(4) 5 .
S1 Ba1 S1 64.26(4) 2_565 .
S3 Ba1 S1 68.63(3) . .
Cu1 Ba1 S1 41.07(3) 7_554 .
Cu1 Ba1 S1 40.74(3) . .
S1 Ba1 S1 70.85(3) 7_554 .
S2 Ba1 S1 104.74(3) 7 .
S1 Ba1 S1 70.52(3) 7 .
S3 Ba1 Ga1 88.49(3) 3_566 7
S2 Ba1 Ga1 116.09(3) 5 7
S1 Ba1 Ga1 110.60(3) 2_565 7
S3 Ba1 Ga1 73.90(3) . 7
Cu1 Ba1 Ga1 115.00(3) 7_554 7
Cu1 Ba1 Ga1 68.85(2) . 7
S1 Ba1 Ga1 135.68(3) 7_554 7
S2 Ba1 Ga1 35.99(2) 7 7
S1 Ba1 Ga1 35.97(3) 7 7
S1 Ba1 Ga1 74.48(3) . 7
S3 Ba1 Ga1 148.11(3) 3_566 .
S2 Ba1 Ga1 121.46(3) 5 .
S1 Ba1 Ga1 99.45(3) 2_565 .
S3 Ba1 Ga1 36.51(3) . .
Cu1 Ba1 Ga1 68.300(13) 7_554 .
Cu1 Ba1 Ga1 69.141(13) . .
S1 Ba1 Ga1 76.15(3) 7_554 .
S2 Ba1 Ga1 77.04(3) 7 .
S1 Ba1 Ga1 77.80(3) 7 .
S1 Ba1 Ga1 35.20(2) . .
Ga1 Ba1 Ga1 59.643(13) 7 .
S1 Ga1 S2 108.00(6) . .
S1 Ga1 S3 109.25(6) . 7
S2 Ga1 S3 115.83(5) . 7
S1 Ga1 S3 114.33(6) . .
S2 Ga1 S3 108.03(6) . .
S3 Ga1 S3 101.51(5) 7 .
S1 Ga1 Ba1 60.99(4) . 7_554
S2 Ga1 Ba1 60.76(4) . 7_554
S3 Ga1 Ba1 164.42(4) 7 7_554
S3 Ga1 Ba1 93.84(4) . 7_554
S1 Ga1 Ba1 64.54(4) . .
S2 Ga1 Ba1 150.38(4) . .
S3 Ga1 Ba1 93.15(4) 7 .
S3 Ga1 Ba1 57.05(4) . .
Ba1 Ga1 Ba1 92.927(16) 7_554 .
S1 Ga1 Ba1 58.43(4) . 7
S2 Ga1 Ba1 109.09(4) . 7
S3 Ga1 Ba1 56.21(4) 7 7
S3 Ga1 Ba1 142.40(4) . 7
Ba1 Ga1 Ba1 109.29(2) 7_554 7
Ba1 Ga1 Ba1 91.580(16) . 7
S2 Ga2 S2 114.12(4) 2 3_556
S2 Ga2 S2 114.12(4) 2 4_556
S2 Ga2 S2 100.52(7) 3_556 4_556
S2 Ga2 S2 100.52(7) 2 .
S2 Ga2 S2 114.12(4) 3_556 .
S2 Ga2 S2 114.12(4) 4_556 .
S1 Cu1 S1 98.03(9) . 2_565
S1 Cu1 S1 113.06(6) . 7
S1 Cu1 S1 118.48(6) 2_565 7
S1 Cu1 S1 118.48(6) . 8_455
S1 Cu1 S1 113.06(6) 2_565 8_455
S1 Cu1 S1 97.08(9) 7 8_455
S1 Cu1 Ba1 165.05(6) . 8_455
S1 Cu1 Ba1 70.53(4) 2_565 8_455
S1 Cu1 Ba1 66.90(4) 7 8_455
S1 Cu1 Ba1 75.73(5) 8_455 8_455
S1 Cu1 Ba1 70.53(4) . 7
S1 Cu1 Ba1 165.05(6) 2_565 7
S1 Cu1 Ba1 75.73(5) 7 7
S1 Cu1 Ba1 66.90(4) 8_455 7
Ba1 Cu1 Ba1 122.31(6) 8_455 7
S1 Cu1 Ba1 67.01(4) . 2_565
S1 Cu1 Ba1 75.89(5) 2_565 2_565
S1 Cu1 Ba1 164.75(6) 7 2_565
S1 Cu1 Ba1 71.08(4) 8_455 2_565
Ba1 Cu1 Ba1 117.283(13) 8_455 2_565
Ba1 Cu1 Ba1 90.476(13) 7 2_565
S1 Cu1 Ba1 75.89(5) . .
S1 Cu1 Ba1 67.01(4) 2_565 .
S1 Cu1 Ba1 71.08(4) 7 .
S1 Cu1 Ba1 164.75(6) 8_455 .
Ba1 Cu1 Ba1 90.476(13) 8_455 .
Ba1 Cu1 Ba1 117.283(13) 7 .
Ba1 Cu1 Ba1 122.15(6) 2_565 .
Ga1 S1 Cu1 122.69(7) . .
Ga1 S1 Cu1 119.73(7) . 7_554
Cu1 S1 Cu1 82.45(4) . 7_554
Ga1 S1 Ba1 163.87(6) . 2_565
Cu1 S1 Ba1 69.76(3) . 2_565
Cu1 S1 Ba1 69.51(3) 7_554 2_565
Ga1 S1 Ba1 86.32(4) . 7
Cu1 S1 Ba1 67.15(5) . 7
Cu1 S1 Ba1 148.08(6) 7_554 7
Ba1 S1 Ba1 90.21(4) 2_565 7
Ga1 S1 Ba1 83.04(4) . 7_554
Cu1 S1 Ba1 147.49(6) . 7_554
Cu1 S1 Ba1 66.51(5) 7_554 7_554
Ba1 S1 Ba1 89.67(4) 2_565 7_554
Ba1 S1 Ba1 140.26(5) 7 7_554
Ga1 S1 Ba1 80.25(4) . .
Cu1 S1 Ba1 63.37(3) . .
Cu1 S1 Ba1 63.20(3) 7_554 .
Ba1 S1 Ba1 115.74(4) 2_565 .
Ba1 S1 Ba1 108.19(4) 7 .
Ba1 S1 Ba1 107.52(4) 7_554 .
Ga1 S2 Ga2 108.96(6) . .
Ga1 S2 Ba1 101.96(5) . 5_545
Ga2 S2 Ba1 118.67(5) . 5_545
Ga1 S2 Ba1 83.25(4) . 7_554
Ga2 S2 Ba1 126.61(5) . 7_554
Ba1 S2 Ba1 108.24(4) 5_545 7_554
Ga1 S3 Ga1 113.15(6) 7_554 .
Ga1 S3 Ba1 137.15(6) 7_554 4_656
Ga1 S3 Ba1 106.09(5) . 4_656
Ga1 S3 Ba1 88.20(5) 7_554 .
Ga1 S3 Ba1 86.44(4) . .
Ba1 S3 Ba1 111.27(4) 4_656 .

loop_
_geom_bond_atom_site_label_1
_geom_bond_atom_site_label_2
_geom_bond_distance
_geom_bond_site_symmetry_2
Ba1 S3 3.1558(14) 3_566
Ba1 S2 3.1669(15) 5
Ba1 S1 3.2024(14) 2_565
Ba1 S3 3.2497(15) .
Ba1 Cu1 3.2613(10) 7_554
Ba1 Cu1 3.2640(10) .
Ba1 S1 3.3367(16) 7_554
Ba1 S2 3.3576(15) 7
Ba1 S1 3.3666(16) 7
Ba1 S1 3.5409(15) .
Ba1 Ga1 3.8211(9) 7
Ba1 Ga1 3.8652(8) .
Ga1 S1 2.2608(14) .
Ga1 S2 2.2611(15) .
Ga1 S3 2.2761(15) 7
Ga1 S3 2.3041(15) .
Ga1 Ba1 3.8211(9) 7_554
Ga1 Ba1 3.9085(9) 7
Ga2 S2 2.2753(13) 2
Ga2 S2 2.2753(13) 3_556
Ga2 S2 2.2753(13) 4_556
Ga2 S2 2.2753(13) .
Cu1 S1 2.3829(18) .
Cu1 S1 2.3829(18) 2_565
Cu1 S1 2.4003(18) 7
Cu1 S1 2.4003(18) 8_455
Cu1 Ba1 3.2613(10) 8_455
Cu1 Ba1 3.2613(10) 7
Cu1 Ba1 3.2640(10) 2_565
S1 Cu1 2.4003(18) 7_554
S1 Ba1 3.2024(14) 2_565
S1 Ba1 3.3367(16) 7
S1 Ba1 3.3666(16) 7_554
S2 Ba1 3.1669(15) 5_545
S2 Ba1 3.3576(15) 7_554
S3 Ga1 2.2761(15) 7_554
S3 Ba1 3.1558(14) 4_656
